data_7026359
loop_
_publ_author_name
'Gole, Bappaditya'
'Chakrabarty, Rajesh'
'Mukherjee, Sandip'
'Song, You'
'Mukherjee, Partha Sarathi'

_publ_section_title
;
 Use of 2-pyrimidineamidoxime to generate polynuclear homo-/heterometallic
 assemblies: synthesis, crystal structures and magnetic study with
 theoretical investigations on the exchange mechanism.
;
_journal_issue 41
_journal_name_full 'Dalton transactions (Cambridge, England : 2003)'
_journal_page_first 9766
_journal_page_last 9778
_journal_paper_doi 10.1039/c0dt00353k
_journal_volume 39
_journal_year 2010
_chemical_formula_moiety 'C20 H18 Cl2 Cu2 N16 Ni2 O4, 2(O)'
_chemical_formula_sum 'C20 H18 Cl2 Cu2 N16 Ni2 O5'
_chemical_formula_weight 893.85
_chemical_name_systematic
;
?
;
_space_group_IT_number 2
_symmetry_cell_setting triclinic
_symmetry_space_group_name_Hall '-P 1'
_symmetry_space_group_name_H-M 'P -1'
_atom_sites_solution_hydrogens geom
_atom_sites_solution_primary direct
_atom_sites_solution_secondary difmap
_audit_creation_method SHELXL-97
_cell_angle_alpha 66.030(2)
_cell_angle_beta 83.795(2)
_cell_angle_gamma 65.826(2)
_cell_formula_units_Z 1
_cell_length_a 8.6134(11)
_cell_length_b 9.7382(12)
_cell_length_c 10.3083(13)
_cell_measurement_temperature 293(2)
_cell_volume 719.03(16)
_computing_cell_refinement 'BRUKER SMART'
_computing_data_collection 'BRUKER SMART'
_computing_data_reduction 'BRUKER SAINT'
_computing_molecular_graphics 'ORTEP-3 for Windows(Farrugia, 1997)'
_computing_publication_material WinGX
_computing_structure_refinement 'SHELXL-97 (Sheldrick, 2008)'
_computing_structure_solution 'SHELXS97 (Sheldrick, 2008)'
_diffrn_ambient_temperature 293(2)
_diffrn_measured_fraction_theta_full 0.994
_diffrn_measured_fraction_theta_max 0.994
_diffrn_measurement_device_type 'CCD area detector'
_diffrn_measurement_method 'phi and omega scan'
_diffrn_radiation_monochromator graphite
_diffrn_radiation_source 'fine-focus sealed tube'
_diffrn_radiation_type MoK\a
_diffrn_radiation_wavelength 0.71073
_diffrn_reflns_av_R_equivalents 0.0251
_diffrn_reflns_av_sigmaI/netI 0.0290
_diffrn_reflns_limit_h_max 10
_diffrn_reflns_limit_h_min -10
_diffrn_reflns_limit_k_max 12
_diffrn_reflns_limit_k_min -12
_diffrn_reflns_limit_l_max 12
_diffrn_reflns_limit_l_min -12
_diffrn_reflns_number 7421
_diffrn_reflns_theta_full 26.36
_diffrn_reflns_theta_max 26.36
_diffrn_reflns_theta_min 2.17
_exptl_absorpt_coefficient_mu 3.005
_exptl_absorpt_correction_T_max 0.5448
_exptl_absorpt_correction_T_min 0.4975
_exptl_absorpt_correction_type empirical
_exptl_absorpt_process_details 'SADABS: Blessing, R. (1995), Acta Cryst., A51, 33'
_exptl_crystal_colour 'dark brown'
_exptl_crystal_density_diffrn 2.074
_exptl_crystal_density_method 'not measured'
_exptl_crystal_description blocks
_exptl_crystal_F_000 450
_exptl_crystal_size_max 0.27
_exptl_crystal_size_mid 0.26
_exptl_crystal_size_min 0.23
_refine_diff_density_max 0.678
_refine_diff_density_min -0.464
_refine_diff_density_rms 0.092
_refine_ls_extinction_method none
_refine_ls_goodness_of_fit_ref 1.087
_refine_ls_hydrogen_treatment mixed
_refine_ls_matrix_type full
_refine_ls_number_parameters 254
_refine_ls_number_reflns 2921
_refine_ls_number_restraints 0
_refine_ls_restrained_S_all 1.087
_refine_ls_R_factor_all 0.0391
_refine_ls_R_factor_gt 0.0316
_refine_ls_shift/su_max 0.003
_refine_ls_shift/su_mean 0.000
_refine_ls_structure_factor_coef Fsqd
_refine_ls_weighting_details 'calc w=1/[\s^2^(Fo^2^)+(0.0376P)^2^+0.9348P] where P=(Fo^2^+2Fc^2^)/3'
_refine_ls_weighting_scheme calc
_refine_ls_wR_factor_gt 0.0783
_refine_ls_wR_factor_ref 0.0817
_reflns_number_gt 2527
_reflns_number_total 2921
_reflns_threshold_expression >2\s(I)
_cod_data_source_file c0dt00353k.txt
_cod_data_source_block complex3
_cod_database_code 7026359

loop_
_symmetry_equiv_pos_as_xyz
'x, y, z'
'-x, -y, -z'

loop_
_atom_site_label
_atom_site_type_symbol
_atom_site_fract_x
_atom_site_fract_y
_atom_site_fract_z
_atom_site_U_iso_or_equiv
_atom_site_adp_type
_atom_site_occupancy
_atom_site_symmetry_multiplicity
_atom_site_calc_flag
Cl1 Cl 1.16341(10) -0.28291(10) 0.34233(9) 0.0311(2) Uani 1 1 d
Cu1 Cu 1.21676(5) -0.19123(4) 0.51808(4) 0.02468(13) Uani 1 1 d
Ni1 Ni 0.99514(5) 0.38129(4) 0.24691(4) 0.02128(12) Uani 1 1 d
N1 N 0.9703(4) 0.5993(3) 0.1156(3) 0.0276(6) Uani 1 1 d
N2 N 0.7542(4) 0.8693(3) 0.0063(3) 0.0324(7) Uani 1 1 d
N3 N 0.7566(3) 0.4885(3) 0.2522(3) 0.0250(6) Uani 1 1 d
N4 N 0.5169(4) 0.7390(4) 0.1561(4) 0.0344(7) Uani 1 1 d
H4A H 0.457(6) 0.691(6) 0.200(5) 0.059(15) Uiso 1 1 d
H4B H 0.491(5) 0.830(6) 0.100(4) 0.039(12) Uiso 1 1 d
N5 N 1.4453(3) -0.1837(3) 0.4543(3) 0.0235(6) Uani 1 1 d
N6 N 1.5678(3) 0.0036(3) 0.3125(3) 0.0296(6) Uani 1 1 d
N7 N 1.1451(3) 0.0491(3) 0.4061(3) 0.0244(6) Uani 1 1 d
N8 N 1.2267(4) 0.2551(3) 0.2532(3) 0.0261(6) Uani 1 1 d
H8A H 1.316(5) 0.273(4) 0.212(4) 0.029(10) Uiso 1 1 d
C1 C 0.8066(4) 0.7112(4) 0.0909(3) 0.0246(7) Uani 1 1 d
C2 C 0.8760(6) 0.9179(5) -0.0611(4) 0.0386(9) Uani 1 1 d
H2 H 0.845(6) 1.016(6) -0.125(5) 0.058(14) Uiso 1 1 d
C3 C 1.0451(6) 0.8126(5) -0.0453(4) 0.0420(9) Uani 1 1 d
H3 H 1.132(6) 0.846(6) -0.097(5) 0.054(13) Uiso 1 1 d
C4 C 1.0900(5) 0.6519(5) 0.0475(4) 0.0365(8) Uani 1 1 d
H4 H 1.200(5) 0.577(5) 0.068(4) 0.031(10) Uiso 1 1 d
C5 C 0.6833(4) 0.6437(4) 0.1696(3) 0.0247(7) Uani 1 1 d
C6 C 1.4367(4) -0.0331(4) 0.3687(3) 0.0216(6) Uani 1 1 d
C7 C 1.6001(4) -0.3090(4) 0.4868(4) 0.0291(7) Uani 1 1 d
H7 H 1.598(5) -0.413(5) 0.546(4) 0.038(11) Uiso 1 1 d
C8 C 1.7442(4) -0.2809(4) 0.4345(4) 0.0317(8) Uani 1 1 d
H8 H 1.865(6) -0.368(5) 0.458(5) 0.054(13) Uiso 1 1 d
C9 C 1.7227(4) -0.1232(4) 0.3477(4) 0.0327(8) Uani 1 1 d
H9 H 1.829(5) -0.099(4) 0.316(4) 0.030(10) Uiso 1 1 d
C10 C 1.2636(4) 0.0989(4) 0.3385(3) 0.0224(6) Uani 1 1 d
O1 O 0.6565(3) 0.4129(3) 0.3321(2) 0.0293(5) Uani 1 1 d
O2 O 0.9847(3) 0.1816(3) 0.3706(2) 0.0273(5) Uani 1 1 d
O1W O 0.4789(5) 0.6358(6) 0.8721(4) 0.0847(13) Uani 1 1 d

loop_
_atom_site_aniso_label
_atom_site_aniso_U_11
_atom_site_aniso_U_22
_atom_site_aniso_U_33
_atom_site_aniso_U_23
_atom_site_aniso_U_13
_atom_site_aniso_U_12
Cl1 0.0257(4) 0.0229(4) 0.0368(5) -0.0075(3) 0.0000(3) -0.0063(3)
Cu1 0.0178(2) 0.0153(2) 0.0293(2) -0.00238(16) 0.00331(16) -0.00277(15)
Ni1 0.0186(2) 0.0116(2) 0.0239(2) -0.00271(16) 0.00179(15) -0.00146(15)
N1 0.0259(14) 0.0256(14) 0.0283(15) -0.0093(12) 0.0023(12) -0.0092(12)
N2 0.0415(17) 0.0191(14) 0.0292(16) -0.0047(12) -0.0001(13) -0.0096(13)
N3 0.0230(14) 0.0169(13) 0.0271(14) -0.0048(11) 0.0029(11) -0.0049(11)
N4 0.0246(16) 0.0181(15) 0.0402(18) -0.0002(14) 0.0015(13) -0.0008(13)
N5 0.0184(13) 0.0188(13) 0.0284(14) -0.0078(11) 0.0025(11) -0.0047(10)
N6 0.0194(14) 0.0252(15) 0.0383(17) -0.0104(13) 0.0053(12) -0.0067(11)
N7 0.0156(12) 0.0143(12) 0.0327(15) -0.0063(11) 0.0031(11) 0.0004(10)
N8 0.0232(14) 0.0184(13) 0.0318(15) -0.0058(12) 0.0049(12) -0.0086(11)
C1 0.0284(17) 0.0189(15) 0.0233(16) -0.0085(13) 0.0012(13) -0.0063(13)
C2 0.055(2) 0.0231(19) 0.032(2) -0.0027(16) 0.0033(18) -0.0181(18)
C3 0.050(2) 0.041(2) 0.042(2) -0.0135(18) 0.0129(19) -0.030(2)
C4 0.030(2) 0.037(2) 0.043(2) -0.0150(17) 0.0055(16) -0.0146(17)
C5 0.0239(16) 0.0176(15) 0.0249(16) -0.0062(13) 0.0008(13) -0.0033(13)
C6 0.0203(15) 0.0186(15) 0.0235(16) -0.0072(12) 0.0023(12) -0.0070(12)
C7 0.0252(17) 0.0204(17) 0.0322(19) -0.0078(14) -0.0002(14) -0.0025(13)
C8 0.0186(16) 0.0321(18) 0.038(2) -0.0157(16) 0.0011(14) -0.0026(14)
C9 0.0213(17) 0.0336(19) 0.040(2) -0.0138(16) 0.0047(14) -0.0097(15)
C10 0.0220(15) 0.0183(15) 0.0243(16) -0.0074(13) 0.0027(12) -0.0068(12)
O1 0.0205(11) 0.0190(11) 0.0320(13) 0.0005(9) 0.0033(9) -0.0037(9)
O2 0.0150(10) 0.0158(10) 0.0353(13) -0.0037(9) 0.0067(9) 0.0009(8)
O1W 0.092(3) 0.128(4) 0.085(3) -0.057(3) 0.033(2) -0.083(3)

loop_
_atom_type_symbol
_atom_type_description
_atom_type_scat_dispersion_real
_atom_type_scat_dispersion_imag
_atom_type_scat_source
C C 0.0033 0.0016 'International Tables Vol C Tables 4.2.6.8 and 6.1.1.4'
H H 0.0000 0.0000 'International Tables Vol C Tables 4.2.6.8 and 6.1.1.4'
N N 0.0061 0.0033 'International Tables Vol C Tables 4.2.6.8 and 6.1.1.4'
O O 0.0106 0.0060 'International Tables Vol C Tables 4.2.6.8 and 6.1.1.4'
Ni Ni 0.3393 1.1124 'International Tables Vol C Tables 4.2.6.8 and 6.1.1.4'
Cu Cu 0.3201 1.2651 'International Tables Vol C Tables 4.2.6.8 and 6.1.1.4'
Cl Cl 0.1484 0.1585 'International Tables Vol C Tables 4.2.6.8 and 6.1.1.4'

loop_
_geom_angle_atom_site_label_1
_geom_angle_atom_site_label_2
_geom_angle_atom_site_label_3
_geom_angle
_geom_angle_site_symmetry_1
_geom_angle_site_symmetry_3
O2 Cu1 O1 87.79(9) 2_756 2_756
O2 Cu1 N7 97.85(9) 2_756 .
O1 Cu1 N7 157.98(11) 2_756 .
O2 Cu1 N5 160.84(11) 2_756 .
O1 Cu1 N5 88.01(10) 2_756 .
N7 Cu1 N5 79.69(10) . .
O2 Cu1 Cl1 101.28(8) 2_756 .
O1 Cu1 Cl1 97.32(8) 2_756 .
N7 Cu1 Cl1 102.37(9) . .
N5 Cu1 Cl1 97.80(8) . .
N8 Ni1 O2 84.45(10) . .
N8 Ni1 N3 173.84(11) . .
O2 Ni1 N3 89.42(10) . .
N8 Ni1 N1 103.59(12) . .
O2 Ni1 N1 171.68(11) . .
N3 Ni1 N1 82.52(11) . .
C4 N1 C1 117.4(3) . .
C4 N1 Ni1 129.4(3) . .
C1 N1 Ni1 113.2(2) . .
C1 N2 C2 115.6(3) . .
C5 N3 O1 118.0(3) . .
C5 N3 Ni1 117.6(2) . .
O1 N3 Ni1 124.27(19) . .
C5 N4 H4A 115(4) . .
C5 N4 H4B 115(3) . .
H4A N4 H4B 130(5) . .
C6 N5 C7 117.6(3) . .
C6 N5 Cu1 114.3(2) . .
C7 N5 Cu1 128.1(2) . .
C6 N6 C9 115.9(3) . .
C10 N7 O2 110.2(2) . .
C10 N7 Cu1 117.0(2) . .
O2 N7 Cu1 132.47(19) . .
C10 N8 Ni1 110.7(2) . .
C10 N8 H8A 114(2) . .
Ni1 N8 H8A 136(2) . .
N2 C1 N1 125.6(3) . .
N2 C1 C5 120.3(3) . .
N1 C1 C5 114.0(3) . .
N2 C2 C3 123.0(3) . .
N2 C2 H2 118(3) . .
C3 C2 H2 119(3) . .
C4 C3 C2 117.9(4) . .
C4 C3 H3 119(3) . .
C2 C3 H3 123(3) . .
N1 C4 C3 120.4(4) . .
N1 C4 H4 117(2) . .
C3 C4 H4 123(2) . .
N3 C5 N4 126.4(3) . .
N3 C5 C1 112.5(3) . .
N4 C5 C1 121.1(3) . .
N6 C6 N5 125.7(3) . .
N6 C6 C10 119.4(3) . .
N5 C6 C10 114.9(3) . .
N5 C7 C8 120.3(3) . .
N5 C7 H7 114(2) . .
C8 C7 H7 126(2) . .
C9 C8 C7 117.8(3) . .
C9 C8 H8 117(3) . .
C7 C8 H8 125(3) . .
N6 C9 C8 122.6(3) . .
N6 C9 H9 119(2) . .
C8 C9 H9 118(2) . .
N7 C10 N8 121.7(3) . .
N7 C10 C6 113.9(3) . .
N8 C10 C6 124.4(3) . .
N3 O1 Cu1 114.58(17) . 2_756
N7 O2 Ni1 112.98(17) . .
N7 O2 Cu1 125.75(18) . 2_756
Ni1 O2 Cu1 117.59(10) . 2_756

loop_
_geom_bond_atom_site_label_1
_geom_bond_atom_site_label_2
_geom_bond_distance
_geom_bond_site_symmetry_2
Cl1 Cu1 2.4740(10) .
Cu1 O2 1.965(2) 2_756
Cu1 O1 1.990(2) 2_756
Cu1 N7 1.992(3) .
Cu1 N5 2.028(3) .
Ni1 N8 1.857(3) .
Ni1 O2 1.875(2) .
Ni1 N3 1.892(3) .
Ni1 N1 1.934(3) .
N1 C4 1.343(5) .
N1 C1 1.354(4) .
N2 C1 1.327(4) .
N2 C2 1.337(5) .
N3 C5 1.303(4) .
N3 O1 1.355(3) .
N4 C5 1.336(4) .
N4 H4A 0.82(5) .
N4 H4B 0.79(4) .
N5 C6 1.345(4) .
N5 C7 1.346(4) .
N6 C6 1.327(4) .
N6 C9 1.352(4) .
N7 C10 1.319(4) .
N7 O2 1.404(3) .
N8 C10 1.329(4) .
N8 H8A 0.89(4) .
C1 C5 1.473(5) .
C2 C3 1.375(6) .
C2 H2 0.86(5) .
C3 C4 1.372(5) .
C3 H3 0.96(5) .
C4 H4 0.91(4) .
C6 C10 1.475(4) .
C7 C8 1.385(5) .
C7 H7 0.96(4) .
C8 C9 1.371(5) .
C8 H8 1.01(5) .
C9 H9 1.02(4) .
O1 Cu1 1.990(2) 2_756
O2 Cu1 1.965(2) 2_756

loop_
_geom_hbond_atom_site_label_D
_geom_hbond_atom_site_label_H
_geom_hbond_atom_site_label_A
_geom_hbond_distance_DH
_geom_hbond_distance_HA
_geom_hbond_distance_DA
_geom_hbond_angle_DHA
_geom_hbond_site_symmetry_A
N4 H4A Cl1 0.82(5) 2.75(5) 3.455(4) 145(4) 1_465
N4 H4B N2 0.79(4) 2.65(4) 3.341(4) 146(4) 2_675
N8 H8A O1W 0.89(4) 2.23(4) 3.100(4) 166(3) 2_766
